data_4330422
loop_
_publ_author_name
'W. Hill Harman'
'Michael F. Lichterman'
'Nicholas A. Piro'
'Christopher J. Chang'

_publ_section_title
;
 Well-Defined Vanadium Organoazide Complexes and Their Conversion to
 Terminal Vanadium Imides: Structural Snapshots and Evidence for a Nitrene
 Capture Mechanism
;
_journal_name_full 'Inorganic Chemistry'
_journal_page_first 10037
_journal_page_last 10042
_journal_paper_doi 10.1021/ic301673g
_journal_volume 51
_journal_year 2012
_chemical_formula_moiety 'C50 H55 N6 V'
_chemical_formula_sum 'C50 H55 N6 V'
_chemical_formula_weight 790.94
_chemical_name_common (tpaMes)V(N3(p-C6H4NMe2))
_chemical_name_systematic (tpaMes)V(N3(p-C6H4NMe2))
_space_group_IT_number 14
_symmetry_cell_setting monoclinic
_symmetry_Int_Tables_number 14
_symmetry_space_group_name_Hall '-P 2ybc'
_symmetry_space_group_name_H-M 'P 1 21/c 1'
_atom_sites_solution_hydrogens geom
_atom_sites_solution_primary direct
_atom_sites_solution_secondary difmap
_audit_creation_method SHELXL-97
_cell_angle_alpha 90.00
_cell_angle_beta 96.264(4)
_cell_angle_gamma 90.00
_cell_formula_units_Z 4
_cell_length_a 18.013(4)
_cell_length_b 10.773(3)
_cell_length_c 22.019(5)
_cell_measurement_reflns_used 9975
_cell_measurement_temperature 173(2)
_cell_measurement_theta_max 25.7
_cell_measurement_theta_min 2.3
_cell_volume 4247.4(18)
_computing_cell_refinement 'Bruker APEX2 v. 2009.3'
_computing_data_collection 'Bruker APEX2 v. 2009.3'
_computing_data_reduction 'Bruker APEX2 v. 2009.3'
_computing_molecular_graphics ORTEP-3
_computing_publication_material CIFTAB
_computing_structure_refinement 'SHELXL-97 (Sheldrick, 2008)'
_computing_structure_solution 'SHELXS-97 (Sheldrick, 2008)'
_diffrn_ambient_temperature 173(2)
_diffrn_detector_area_resol_mean 8.366
_diffrn_measured_fraction_theta_full 0.994
_diffrn_measured_fraction_theta_max 0.994
_diffrn_measurement_device_type 'Bruker APEX-I CCD'
_diffrn_measurement_method '\f and \w scans'
_diffrn_radiation_monochromator graphite
_diffrn_radiation_probe x-ray
_diffrn_radiation_type MoK\a
_diffrn_radiation_wavelength 0.71073
_diffrn_reflns_av_R_equivalents 0.0545
_diffrn_reflns_av_sigmaI/netI 0.0367
_diffrn_reflns_limit_h_max 21
_diffrn_reflns_limit_h_min -21
_diffrn_reflns_limit_k_max 12
_diffrn_reflns_limit_k_min -13
_diffrn_reflns_limit_l_max 26
_diffrn_reflns_limit_l_min -26
_diffrn_reflns_number 52232
_diffrn_reflns_theta_full 25.78
_diffrn_reflns_theta_max 25.78
_diffrn_reflns_theta_min 1.14
_diffrn_source 'fine-focus sealed tube'
_exptl_absorpt_coefficient_mu 0.276
_exptl_absorpt_correction_T_max 0.7453
_exptl_absorpt_correction_T_min 0.5411
_exptl_absorpt_correction_type multi-scan
_exptl_absorpt_process_details 'Blessing, 1995'
_exptl_crystal_colour black
_exptl_crystal_density_diffrn 1.237
_exptl_crystal_description block
_exptl_crystal_F_000 1680
_exptl_crystal_size_max 0.37
_exptl_crystal_size_mid 0.22
_exptl_crystal_size_min 0.15
_refine_diff_density_max 0.273
_refine_diff_density_min -0.613
_refine_diff_density_rms 0.050
_refine_ls_extinction_method none
_refine_ls_goodness_of_fit_ref 1.047
_refine_ls_hydrogen_treatment constr
_refine_ls_matrix_type full
_refine_ls_number_parameters 525
_refine_ls_number_reflns 8102
_refine_ls_number_restraints 0
_refine_ls_restrained_S_all 1.047
_refine_ls_R_factor_all 0.0598
_refine_ls_R_factor_gt 0.0438
_refine_ls_shift/su_max 0.001
_refine_ls_shift/su_mean 0.000
_refine_ls_structure_factor_coef Fsqd
_refine_ls_weighting_details 'calc w=1/[\s^2^(Fo^2^)+(0.0566P)^2^+2.2750P] where P=(Fo^2^+2Fc^2^)/3'
_refine_ls_weighting_scheme calc
_refine_ls_wR_factor_gt 0.1100
_refine_ls_wR_factor_ref 0.1231
_reflns_number_gt 6448
_reflns_number_total 8102
_reflns_threshold_expression >2sigma(I)
_cod_data_source_file ic301673g_si_001_5.cif
_cod_data_source_block 3d
_cod_original_cell_volume 4247.2(18)
_cod_original_sg_symbol_H-M 'P 21/c'
_cod_database_code 4330422

loop_
_symmetry_equiv_pos_as_xyz
'x, y, z'
'-x, y+1/2, -z+1/2'
'-x, -y, -z'
'x, -y-1/2, z-1/2'

loop_
_atom_site_label
_atom_site_type_symbol
_atom_site_fract_x
_atom_site_fract_y
_atom_site_fract_z
_atom_site_U_iso_or_equiv
_atom_site_adp_type
_atom_site_occupancy
_atom_site_symmetry_multiplicity
_atom_site_calc_flag
_atom_site_refinement_flags
V1 V 0.341040(17) 0.23572(3) 0.178283(14) 0.02518(11) Uani 1 1 d .
N4 N 0.32433(9) 0.32926(17) 0.25243(7) 0.0294(4) Uani 1 1 d .
N1 N 0.43730(9) 0.18223(17) 0.24385(7) 0.0308(4) Uani 1 1 d .
N2 N 0.42524(9) 0.28065(16) 0.13286(7) 0.0279(4) Uani 1 1 d .
N3 N 0.32492(9) 0.05886(16) 0.18745(7) 0.0297(4) Uani 1 1 d .
N5 N 0.26569(9) 0.26955(16) 0.12949(7) 0.0270(4) Uani 1 1 d .
C30 C 0.38956(11) 0.3590(2) 0.29087(9) 0.0316(4) Uani 1 1 d .
C29 C 0.45955(11) 0.2952(2) 0.27876(9) 0.0349(5) Uani 1 1 d .
H29A H 0.4898 0.3497 0.2549 0.042 Uiso 1 1 calc R
H29B H 0.4896 0.2735 0.3177 0.042 Uiso 1 1 calc R
C1 C 0.49554(11) 0.1390(2) 0.20645(9) 0.0339(5) Uani 1 1 d .
H1A H 0.4852 0.0528 0.1925 0.041 Uiso 1 1 calc R
H1B H 0.5452 0.1412 0.2306 0.041 Uiso 1 1 calc R
C2 C 0.49393(10) 0.2246(2) 0.15305(9) 0.0307(4) Uani 1 1 d .
C3 C 0.54688(11) 0.2564(2) 0.11688(10) 0.0372(5) Uani 1 1 d .
H3 H 0.5975 0.2300 0.1211 0.045 Uiso 1 1 calc R
C4 C 0.51197(11) 0.3371(2) 0.07136(10) 0.0375(5) Uani 1 1 d .
H4 H 0.5355 0.3750 0.0395 0.045 Uiso 1 1 calc R
C5 C 0.43877(11) 0.3507(2) 0.08122(9) 0.0302(4) Uani 1 1 d .
C6 C 0.38414(10) 0.4308(2) 0.04443(9) 0.0299(4) Uani 1 1 d .
C11 C 0.35299(11) 0.5350(2) 0.06944(9) 0.0342(5) Uani 1 1 d .
C10 C 0.30675(12) 0.6137(2) 0.03220(11) 0.0418(5) Uani 1 1 d .
H10 H 0.2854 0.6839 0.0497 0.050 Uiso 1 1 calc R
C9 C 0.29108(12) 0.5918(2) -0.03017(10) 0.0424(6) Uani 1 1 d .
C13 C 0.24124(15) 0.6779(3) -0.07070(13) 0.0654(8) Uani 1 1 d .
H13A H 0.2653 0.6981 -0.1073 0.098 Uiso 1 1 calc R
H13B H 0.2328 0.7544 -0.0483 0.098 Uiso 1 1 calc R
H13C H 0.1933 0.6371 -0.0828 0.098 Uiso 1 1 calc R
C8 C 0.32275(12) 0.4889(2) -0.05433(10) 0.0384(5) Uani 1 1 d .
H8 H 0.3127 0.4732 -0.0969 0.046 Uiso 1 1 calc R
C7 C 0.36879(11) 0.4075(2) -0.01886(9) 0.0345(5) Uani 1 1 d .
C12 C 0.40005(16) 0.2974(3) -0.04904(10) 0.0506(6) Uani 1 1 d .
H12A H 0.3660 0.2734 -0.0849 0.076 Uiso 1 1 calc R
H12B H 0.4057 0.2280 -0.0201 0.076 Uiso 1 1 calc R
H12C H 0.4489 0.3188 -0.0618 0.076 Uiso 1 1 calc R
C14 C 0.37173(13) 0.5675(2) 0.13624(10) 0.0449(6) Uani 1 1 d .
H14A H 0.3647 0.6567 0.1420 0.067 Uiso 1 1 calc R
H14B H 0.4238 0.5454 0.1493 0.067 Uiso 1 1 calc R
H14C H 0.3388 0.5213 0.1607 0.067 Uiso 1 1 calc R
C15 C 0.41047(11) 0.0820(2) 0.28211(9) 0.0349(5) Uani 1 1 d .
H15A H 0.3834 0.1176 0.3148 0.042 Uiso 1 1 calc R
H15B H 0.4531 0.0325 0.3013 0.042 Uiso 1 1 calc R
C16 C 0.35958(11) 0.0025(2) 0.24072(9) 0.0337(5) Uani 1 1 d .
C17 C 0.33576(12) -0.1154(2) 0.24471(11) 0.0416(5) Uani 1 1 d .
H17 H 0.3502 -0.1726 0.2767 0.050 Uiso 1 1 calc R
C18 C 0.28477(12) -0.1378(2) 0.19179(11) 0.0419(5) Uani 1 1 d .
H18 H 0.2591 -0.2134 0.1820 0.050 Uiso 1 1 calc R
C19 C 0.27917(11) -0.0322(2) 0.15763(9) 0.0328(5) Uani 1 1 d .
C20 C 0.23904(11) -0.0159(2) 0.09590(9) 0.0326(5) Uani 1 1 d .
C21 C 0.16101(12) -0.0179(2) 0.08708(10) 0.0362(5) Uani 1 1 d .
C22 C 0.12500(13) -0.0065(2) 0.02839(11) 0.0442(6) Uani 1 1 d .
H22 H 0.0720 -0.0088 0.0226 0.053 Uiso 1 1 calc R
C23 C 0.16400(14) 0.0082(3) -0.02200(11) 0.0525(7) Uani 1 1 d .
C27 C 0.12280(17) 0.0221(4) -0.08523(13) 0.0826(11) Uani 1 1 d .
H27A H 0.1437 0.0922 -0.1061 0.124 Uiso 1 1 calc R
H27B H 0.0698 0.0374 -0.0819 0.124 Uiso 1 1 calc R
H27C H 0.1282 -0.0541 -0.1086 0.124 Uiso 1 1 calc R
C24 C 0.24108(13) 0.0085(3) -0.01246(11) 0.0518(7) Uani 1 1 d .
H24 H 0.2685 0.0184 -0.0466 0.062 Uiso 1 1 calc R
C25 C 0.27990(12) -0.0051(2) 0.04508(10) 0.0399(5) Uani 1 1 d .
C28 C 0.36420(12) -0.0111(3) 0.05198(11) 0.0500(6) Uani 1 1 d .
H28A H 0.3815 -0.0317 0.0125 0.075 Uiso 1 1 calc R
H28B H 0.3811 -0.0750 0.0820 0.075 Uiso 1 1 calc R
H28C H 0.3847 0.0696 0.0659 0.075 Uiso 1 1 calc R
C26 C 0.11519(13) -0.0317(3) 0.14012(11) 0.0518(6) Uani 1 1 d .
H26A H 0.0658 0.0053 0.1294 0.078 Uiso 1 1 calc R
H26B H 0.1404 0.0108 0.1760 0.078 Uiso 1 1 calc R
H26C H 0.1096 -0.1199 0.1494 0.078 Uiso 1 1 calc R
C31 C 0.37380(12) 0.4418(2) 0.33387(9) 0.0379(5) Uani 1 1 d .
H31 H 0.4082 0.4769 0.3650 0.045 Uiso 1 1 calc R
C32 C 0.29606(12) 0.4660(2) 0.32356(9) 0.0386(5) Uani 1 1 d .
H32 H 0.2690 0.5216 0.3464 0.046 Uiso 1 1 calc R
C33 C 0.26685(11) 0.3958(2) 0.27517(9) 0.0313(4) Uani 1 1 d .
C34 C 0.18619(11) 0.3742(2) 0.25716(9) 0.0314(4) Uani 1 1 d .
C39 C 0.15311(12) 0.2624(2) 0.27291(9) 0.0345(5) Uani 1 1 d .
C38 C 0.07644(12) 0.2476(2) 0.25943(10) 0.0390(5) Uani 1 1 d .
H38 H 0.0544 0.1711 0.2692 0.047 Uiso 1 1 calc R
C37 C 0.03101(12) 0.3401(3) 0.23227(10) 0.0421(6) Uani 1 1 d .
C41 C -0.05196(13) 0.3208(3) 0.21576(13) 0.0578(7) Uani 1 1 d .
H41A H -0.0627 0.2317 0.2124 0.087 Uiso 1 1 calc R
H41B H -0.0677 0.3611 0.1766 0.087 Uiso 1 1 calc R
H41C H -0.0793 0.3570 0.2476 0.087 Uiso 1 1 calc R
C36 C 0.06458(12) 0.4507(2) 0.21915(10) 0.0437(6) Uani 1 1 d .
H36 H 0.0341 0.5166 0.2020 0.052 Uiso 1 1 calc R
C35 C 0.14124(12) 0.4691(2) 0.23006(10) 0.0396(5) Uani 1 1 d .
C40 C 0.17540(15) 0.5876(3) 0.21007(15) 0.0612(8) Uani 1 1 d .
H40A H 0.1358 0.6432 0.1923 0.092 Uiso 1 1 calc R
H40B H 0.2094 0.5689 0.1795 0.092 Uiso 1 1 calc R
H40C H 0.2032 0.6279 0.2454 0.092 Uiso 1 1 calc R
C42 C 0.19868(13) 0.1601(2) 0.30448(11) 0.0465(6) Uani 1 1 d .
H42A H 0.1658 0.1031 0.3235 0.070 Uiso 1 1 calc R
H42B H 0.2353 0.1956 0.3359 0.070 Uiso 1 1 calc R
H42C H 0.2248 0.1149 0.2746 0.070 Uiso 1 1 calc R
C43 C 0.20166(11) 0.2889(2) 0.09076(8) 0.0283(4) Uani 1 1 d .
C44 C 0.13140(11) 0.2794(2) 0.11156(9) 0.0366(5) Uani 1 1 d .
H44 H 0.1282 0.2619 0.1535 0.044 Uiso 1 1 calc R
C45 C 0.06694(12) 0.2947(2) 0.07314(10) 0.0420(6) Uani 1 1 d .
H45 H 0.0201 0.2877 0.0890 0.050 Uiso 1 1 calc R
C46 C 0.06872(12) 0.3202(3) 0.01122(10) 0.0444(6) Uani 1 1 d .
C47 C 0.13913(13) 0.3302(3) -0.00967(11) 0.0546(7) Uani 1 1 d .
H47 H 0.1424 0.3485 -0.0515 0.065 Uiso 1 1 calc R
C48 C 0.20353(12) 0.3143(3) 0.02878(10) 0.0452(6) Uani 1 1 d .
H48 H 0.2504 0.3207 0.0130 0.054 Uiso 1 1 calc R
N6 N 0.00410(12) 0.3344(3) -0.02749(11) 0.0769(9) Uani 1 1 d .
C50 C 0.00626(19) 0.3567(5) -0.09138(14) 0.1009(15) Uani 1 1 d .
H50A H 0.0320 0.4353 -0.0970 0.151 Uiso 1 1 calc R
H50B H -0.0448 0.3612 -0.1118 0.151 Uiso 1 1 calc R
H50C H 0.0331 0.2888 -0.1091 0.151 Uiso 1 1 calc R
C49 C -0.06804(14) 0.3314(3) -0.00505(15) 0.0683(9) Uani 1 1 d .
H49A H -0.0778 0.2476 0.0095 0.102 Uiso 1 1 calc R
H49B H -0.1066 0.3540 -0.0380 0.102 Uiso 1 1 calc R
H49C H -0.0688 0.3905 0.0287 0.102 Uiso 1 1 calc R

loop_
_atom_site_aniso_label
_atom_site_aniso_U_11
_atom_site_aniso_U_22
_atom_site_aniso_U_33
_atom_site_aniso_U_23
_atom_site_aniso_U_13
_atom_site_aniso_U_12
V1 0.02678(18) 0.0268(2) 0.02214(17) -0.00001(13) 0.00343(12) -0.00033(13)
N4 0.0321(8) 0.0313(10) 0.0249(8) -0.0007(7) 0.0036(7) -0.0016(7)
N1 0.0308(8) 0.0342(11) 0.0269(8) 0.0008(7) 0.0006(7) -0.0007(7)
N2 0.0291(8) 0.0285(10) 0.0260(8) -0.0011(7) 0.0031(6) -0.0015(7)
N3 0.0319(8) 0.0279(10) 0.0291(8) 0.0023(7) 0.0027(7) 0.0013(7)
N5 0.0310(8) 0.0264(10) 0.0248(8) -0.0010(7) 0.0080(6) -0.0014(7)
C30 0.0372(11) 0.0332(12) 0.0241(9) 0.0020(8) 0.0016(8) -0.0048(9)
C29 0.0351(11) 0.0393(13) 0.0292(10) -0.0033(9) -0.0019(8) -0.0042(9)
C1 0.0294(10) 0.0379(13) 0.0340(10) 0.0004(9) 0.0012(8) 0.0043(9)
C2 0.0274(9) 0.0327(12) 0.0318(10) -0.0023(9) 0.0017(8) 0.0016(8)
C3 0.0274(10) 0.0432(14) 0.0411(12) -0.0016(10) 0.0047(9) -0.0003(9)
C4 0.0344(11) 0.0417(14) 0.0378(11) 0.0011(10) 0.0099(9) -0.0056(9)
C5 0.0325(10) 0.0312(12) 0.0275(9) -0.0012(8) 0.0055(8) -0.0053(8)
C6 0.0300(10) 0.0319(12) 0.0285(10) 0.0006(8) 0.0066(8) -0.0070(8)
C11 0.0330(10) 0.0350(13) 0.0353(11) -0.0004(9) 0.0065(8) -0.0053(9)
C10 0.0383(12) 0.0382(14) 0.0493(13) 0.0010(11) 0.0073(10) 0.0042(10)
C9 0.0333(11) 0.0492(16) 0.0445(12) 0.0130(11) 0.0036(9) -0.0013(10)
C13 0.0548(16) 0.077(2) 0.0629(17) 0.0222(16) 0.0023(13) 0.0174(15)
C8 0.0389(11) 0.0465(15) 0.0295(10) 0.0066(10) 0.0032(9) -0.0082(10)
C7 0.0382(11) 0.0362(13) 0.0299(10) 0.0029(9) 0.0074(8) -0.0068(9)
C12 0.0740(17) 0.0485(16) 0.0295(11) -0.0028(11) 0.0074(11) 0.0033(13)
C14 0.0518(13) 0.0408(15) 0.0418(12) -0.0109(11) 0.0043(10) 0.0027(11)
C15 0.0359(11) 0.0368(13) 0.0310(10) 0.0079(9) -0.0006(8) 0.0027(9)
C16 0.0343(10) 0.0358(13) 0.0307(10) 0.0055(9) 0.0021(8) 0.0033(9)
C17 0.0443(12) 0.0348(14) 0.0452(13) 0.0137(10) 0.0018(10) 0.0025(10)
C18 0.0435(12) 0.0298(13) 0.0522(13) 0.0037(10) 0.0046(10) -0.0054(10)
C19 0.0336(10) 0.0287(12) 0.0363(11) -0.0011(9) 0.0048(8) -0.0032(8)
C20 0.0392(11) 0.0253(12) 0.0333(10) -0.0046(9) 0.0036(8) -0.0038(9)
C21 0.0383(11) 0.0323(13) 0.0379(11) -0.0041(9) 0.0040(9) -0.0064(9)
C22 0.0395(12) 0.0467(15) 0.0451(13) -0.0072(11) -0.0010(10) -0.0065(10)
C23 0.0539(14) 0.0658(19) 0.0365(12) -0.0104(12) -0.0010(10) -0.0047(13)
C27 0.0683(19) 0.135(4) 0.0409(15) -0.0062(18) -0.0082(13) -0.002(2)
C24 0.0495(14) 0.072(2) 0.0343(12) -0.0118(12) 0.0082(10) -0.0071(13)
C25 0.0406(12) 0.0424(15) 0.0373(11) -0.0113(10) 0.0075(9) -0.0026(10)
C28 0.0408(13) 0.0639(19) 0.0466(13) -0.0111(12) 0.0108(10) -0.0020(12)
C26 0.0425(13) 0.0666(19) 0.0469(13) 0.0060(13) 0.0083(10) -0.0074(12)
C31 0.0468(12) 0.0388(14) 0.0280(10) -0.0027(9) 0.0041(9) -0.0093(10)
C32 0.0480(12) 0.0376(14) 0.0324(11) -0.0057(9) 0.0136(9) -0.0030(10)
C33 0.0393(11) 0.0300(12) 0.0259(9) 0.0013(8) 0.0092(8) 0.0007(9)
C34 0.0371(10) 0.0337(12) 0.0250(9) -0.0021(8) 0.0110(8) 0.0031(9)
C39 0.0409(11) 0.0390(13) 0.0252(9) 0.0032(9) 0.0103(8) 0.0008(9)
C38 0.0416(12) 0.0447(15) 0.0329(11) 0.0048(10) 0.0139(9) -0.0056(10)
C37 0.0356(11) 0.0576(17) 0.0356(11) 0.0013(11) 0.0151(9) 0.0038(10)
C41 0.0385(13) 0.079(2) 0.0586(16) 0.0047(15) 0.0162(11) 0.0043(13)
C36 0.0409(12) 0.0465(16) 0.0455(13) 0.0071(11) 0.0130(10) 0.0128(11)
C35 0.0425(12) 0.0360(14) 0.0425(12) 0.0042(10) 0.0139(9) 0.0079(10)
C40 0.0541(15) 0.0400(17) 0.090(2) 0.0175(15) 0.0122(14) 0.0053(12)
C42 0.0486(13) 0.0435(15) 0.0476(13) 0.0175(11) 0.0069(11) -0.0021(11)
C43 0.0313(10) 0.0285(11) 0.0244(9) 0.0009(8) 0.0003(8) -0.0015(8)
C44 0.0352(11) 0.0494(15) 0.0255(10) -0.0006(9) 0.0044(8) 0.0055(10)
C45 0.0311(11) 0.0562(16) 0.0392(12) -0.0023(11) 0.0061(9) 0.0044(10)
C46 0.0380(12) 0.0548(16) 0.0382(12) 0.0080(11) -0.0068(9) -0.0048(11)
C47 0.0467(13) 0.085(2) 0.0309(11) 0.0209(13) -0.0022(10) -0.0188(13)
C48 0.0355(11) 0.0697(18) 0.0304(11) 0.0098(11) 0.0038(9) -0.0140(11)
N6 0.0426(12) 0.129(3) 0.0540(14) 0.0288(15) -0.0161(10) -0.0081(14)
C50 0.073(2) 0.165(4) 0.0562(18) 0.047(2) -0.0328(16) -0.037(2)
C49 0.0368(13) 0.080(2) 0.083(2) 0.0023(17) -0.0172(13) 0.0032(14)

loop_
_atom_type_symbol
_atom_type_description
_atom_type_scat_dispersion_real
_atom_type_scat_dispersion_imag
_atom_type_scat_source
C C 0.0033 0.0016 'International Tables Vol C Tables 4.2.6.8 and 6.1.1.4'
H H 0.0000 0.0000 'International Tables Vol C Tables 4.2.6.8 and 6.1.1.4'
N N 0.0061 0.0033 'International Tables Vol C Tables 4.2.6.8 and 6.1.1.4'
V V 0.3005 0.5294 'International Tables Vol C Tables 4.2.6.8 and 6.1.1.4'

loop_
_geom_angle_atom_site_label_1
_geom_angle_atom_site_label_2
_geom_angle_atom_site_label_3
_geom_angle
N5 V1 N3 99.21(7)
N5 V1 N2 103.65(7)
N3 V1 N2 115.28(7)
N5 V1 N4 103.51(7)
N3 V1 N4 112.21(7)
N2 V1 N4 119.46(7)
N5 V1 N1 177.01(8)
N3 V1 N1 77.97(7)
N2 V1 N1 78.61(7)
N4 V1 N1 76.81(7)
C33 N4 C30 105.69(16)
C33 N4 V1 138.28(13)
C30 N4 V1 114.94(13)
C29 N1 C1 112.48(16)
C29 N1 C15 113.12(16)
C1 N1 C15 112.48(17)
C29 N1 V1 105.98(13)
C1 N1 V1 105.81(11)
C15 N1 V1 106.27(11)
C2 N2 C5 105.20(16)
C2 N2 V1 115.77(13)
C5 N2 V1 138.92(13)
C19 N3 C16 105.91(17)
C19 N3 V1 136.66(14)
C16 N3 V1 116.93(14)
C43 N5 V1 175.65(15)
C31 C30 N4 110.21(18)
C31 C30 C29 132.64(19)
N4 C30 C29 117.13(18)
N1 C29 C30 106.75(16)
N1 C29 H29A 110.4
C30 C29 H29A 110.4
N1 C29 H29B 110.4
C30 C29 H29B 110.4
H29A C29 H29B 108.6
N1 C1 C2 106.90(17)
N1 C1 H1A 110.3
C2 C1 H1A 110.3
N1 C1 H1B 110.3
C2 C1 H1B 110.3
H1A C1 H1B 108.6
C3 C2 N2 110.99(18)
C3 C2 C1 131.82(19)
N2 C2 C1 117.12(17)
C2 C3 C4 106.52(18)
C2 C3 H3 126.7
C4 C3 H3 126.7
C5 C4 C3 108.30(19)
C5 C4 H4 125.8
C3 C4 H4 125.8
C4 C5 N2 108.99(18)
C4 C5 C6 124.76(18)
N2 C5 C6 126.21(17)
C11 C6 C7 119.24(19)
C11 C6 C5 121.64(18)
C7 C6 C5 118.84(19)
C10 C11 C6 119.9(2)
C10 C11 C14 119.2(2)
C6 C11 C14 120.87(19)
C11 C10 C9 121.5(2)
C11 C10 H10 119.3
C9 C10 H10 119.3
C8 C9 C10 118.0(2)
C8 C9 C13 120.6(2)
C10 C9 C13 121.4(2)
C9 C13 H13A 109.5
C9 C13 H13B 109.5
H13A C13 H13B 109.5
C9 C13 H13C 109.5
H13A C13 H13C 109.5
H13B C13 H13C 109.5
C9 C8 C7 122.5(2)
C9 C8 H8 118.7
C7 C8 H8 118.7
C8 C7 C6 118.9(2)
C8 C7 C12 118.74(19)
C6 C7 C12 122.4(2)
C7 C12 H12A 109.5
C7 C12 H12B 109.5
H12A C12 H12B 109.5
C7 C12 H12C 109.5
H12A C12 H12C 109.5
H12B C12 H12C 109.5
C11 C14 H14A 109.5
C11 C14 H14B 109.5
H14A C14 H14B 109.5
C11 C14 H14C 109.5
H14A C14 H14C 109.5
H14B C14 H14C 109.5
N1 C15 C16 106.72(16)
N1 C15 H15A 110.4
C16 C15 H15A 110.4
N1 C15 H15B 110.4
C16 C15 H15B 110.4
H15A C15 H15B 108.6
C17 C16 N3 110.26(19)
C17 C16 C15 132.91(19)
N3 C16 C15 116.75(19)
C16 C17 C18 106.73(19)
C16 C17 H17 126.6
C18 C17 H17 126.6
C19 C18 C17 108.3(2)
C19 C18 H18 125.9
C17 C18 H18 125.9
C18 C19 N3 108.81(18)
C18 C19 C20 127.4(2)
N3 C19 C20 123.51(19)
C21 C20 C25 119.68(19)
C21 C20 C19 120.61(18)
C25 C20 C19 119.62(18)
C22 C21 C20 119.3(2)
C22 C21 C26 119.4(2)
C20 C21 C26 121.37(19)
C23 C22 C21 122.0(2)
C23 C22 H22 119.0
C21 C22 H22 119.0
C24 C23 C22 117.9(2)
C24 C23 C27 121.6(2)
C22 C23 C27 120.5(2)
C23 C27 H27A 109.5
C23 C27 H27B 109.5
H27A C27 H27B 109.5
C23 C27 H27C 109.5
H27A C27 H27C 109.5
H27B C27 H27C 109.5
C23 C24 C25 122.5(2)
C23 C24 H24 118.8
C25 C24 H24 118.8
C24 C25 C20 118.6(2)
C24 C25 C28 119.8(2)
C20 C25 C28 121.5(2)
C25 C28 H28A 109.5
C25 C28 H28B 109.5
H28A C28 H28B 109.5
C25 C28 H28C 109.5
H28A C28 H28C 109.5
H28B C28 H28C 109.5
C21 C26 H26A 109.5
C21 C26 H26B 109.5
H26A C26 H26B 109.5
C21 C26 H26C 109.5
H26A C26 H26C 109.5
H26B C26 H26C 109.5
C30 C31 C32 106.75(19)
C30 C31 H31 126.6
C32 C31 H31 126.6
C33 C32 C31 108.2(2)
C33 C32 H32 125.9
C31 C32 H32 125.9
C32 C33 N4 109.08(18)
C32 C33 C34 125.39(19)
N4 C33 C34 124.54(18)
C35 C34 C39 119.45(19)
C35 C34 C33 120.3(2)
C39 C34 C33 119.90(19)
C38 C39 C34 118.9(2)
C38 C39 C42 119.8(2)
C34 C39 C42 121.30(19)
C37 C38 C39 122.5(2)
C37 C38 H38 118.7
C39 C38 H38 118.7
C36 C37 C38 117.4(2)
C36 C37 C41 120.8(2)
C38 C37 C41 121.8(2)
C37 C41 H41A 109.5
C37 C41 H41B 109.5
H41A C41 H41B 109.5
C37 C41 H41C 109.5
H41A C41 H41C 109.5
H41B C41 H41C 109.5
C37 C36 C35 122.5(2)
C37 C36 H36 118.8
C35 C36 H36 118.8
C36 C35 C34 119.2(2)
C36 C35 C40 120.1(2)
C34 C35 C40 120.6(2)
C35 C40 H40A 109.5
C35 C40 H40B 109.5
H40A C40 H40B 109.5
C35 C40 H40C 109.5
H40A C40 H40C 109.5
H40B C40 H40C 109.5
C39 C42 H42A 109.5
C39 C42 H42B 109.5
H42A C42 H42B 109.5
C39 C42 H42C 109.5
H42A C42 H42C 109.5
H42B C42 H42C 109.5
N5 C43 C44 121.01(17)
N5 C43 C48 121.91(18)
C44 C43 C48 117.04(18)
C45 C44 C43 121.76(19)
C45 C44 H44 119.1
C43 C44 H44 119.1
C44 C45 C46 121.3(2)
C44 C45 H45 119.4
C46 C45 H45 119.4
N6 C46 C45 121.3(2)
N6 C46 C47 121.6(2)
C45 C46 C47 117.05(19)
C48 C47 C46 121.6(2)
C48 C47 H47 119.2
C46 C47 H47 119.2
C47 C48 C43 121.3(2)
C47 C48 H48 119.3
C43 C48 H48 119.3
C46 N6 C50 121.1(2)
C46 N6 C49 121.3(2)
C50 N6 C49 117.6(2)
N6 C50 H50A 109.5
N6 C50 H50B 109.5
H50A C50 H50B 109.5
N6 C50 H50C 109.5
H50A C50 H50C 109.5
H50B C50 H50C 109.5
N6 C49 H49A 109.5
N6 C49 H49B 109.5
H49A C49 H49B 109.5
N6 C49 H49C 109.5
H49A C49 H49C 109.5
H49B C49 H49C 109.5

loop_
_geom_bond_atom_site_label_1
_geom_bond_atom_site_label_2
_geom_bond_distance
V1 N5 1.6766(16)
V1 N3 1.9412(19)
V1 N2 1.9663(17)
V1 N4 1.9694(17)
V1 N1 2.2082(16)
N4 C33 1.396(3)
N4 C30 1.408(2)
N1 C29 1.472(3)
N1 C1 1.478(3)
N1 C15 1.483(3)
N2 C2 1.405(2)
N2 C5 1.408(3)
N3 C19 1.398(3)
N3 C16 1.405(2)
N5 C43 1.374(2)
C30 C31 1.353(3)
C30 C29 1.485(3)
C29 H29A 0.9900
C29 H29B 0.9900
C1 C2 1.492(3)
C1 H1A 0.9900
C1 H1B 0.9900
C2 C3 1.352(3)
C3 C4 1.421(3)
C3 H3 0.9500
C4 C5 1.367(3)
C4 H4 0.9500
C5 C6 1.482(3)
C6 C11 1.394(3)
C6 C7 1.413(3)
C11 C10 1.391(3)
C11 C14 1.514(3)
C10 C9 1.392(3)
C10 H10 0.9500
C9 C8 1.379(3)
C9 C13 1.513(3)
C13 H13A 0.9800
C13 H13B 0.9800
C13 H13C 0.9800
C8 C7 1.388(3)
C8 H8 0.9500
C7 C12 1.500(3)
C12 H12A 0.9800
C12 H12B 0.9800
C12 H12C 0.9800
C14 H14A 0.9800
C14 H14B 0.9800
C14 H14C 0.9800
C15 C16 1.490(3)
C15 H15A 0.9900
C15 H15B 0.9900
C16 C17 1.347(3)
C17 C18 1.424(3)
C17 H17 0.9500
C18 C19 1.361(3)
C18 H18 0.9500
C19 C20 1.479(3)
C20 C21 1.398(3)
C20 C25 1.410(3)
C21 C22 1.387(3)
C21 C26 1.509(3)
C22 C23 1.386(3)
C22 H22 0.9500
C23 C24 1.381(3)
C23 C27 1.512(3)
C27 H27A 0.9800
C27 H27B 0.9800
C27 H27C 0.9800
C24 C25 1.386(3)
C24 H24 0.9500
C25 C28 1.511(3)
C28 H28A 0.9800
C28 H28B 0.9800
C28 H28C 0.9800
C26 H26A 0.9800
C26 H26B 0.9800
C26 H26C 0.9800
C31 C32 1.418(3)
C31 H31 0.9500
C32 C33 1.365(3)
C32 H32 0.9500
C33 C34 1.482(3)
C34 C35 1.397(3)
C34 C39 1.405(3)
C39 C38 1.390(3)
C39 C42 1.499(3)
C38 C37 1.383(3)
C38 H38 0.9500
C37 C36 1.381(3)
C37 C41 1.513(3)
C41 H41A 0.9800
C41 H41B 0.9800
C41 H41C 0.9800
C36 C35 1.390(3)
C36 H36 0.9500
C35 C40 1.503(3)
C40 H40A 0.9800
C40 H40B 0.9800
C40 H40C 0.9800
C42 H42A 0.9800
C42 H42B 0.9800
C42 H42C 0.9800
C43 C44 1.396(3)
C43 C48 1.396(3)
C44 C45 1.370(3)
C44 H44 0.9500
C45 C46 1.395(3)
C45 H45 0.9500
C46 N6 1.374(3)
C46 C47 1.400(3)
C47 C48 1.370(3)
C47 H47 0.9500
C48 H48 0.9500
N6 C50 1.432(4)
N6 C49 1.440(4)
C50 H50A 0.9800
C50 H50B 0.9800
C50 H50C 0.9800
C49 H49A 0.9800
C49 H49B 0.9800
C49 H49C 0.9800
